data_7150967
loop_
_publ_author_name
'Duke, Rebecca M.'
'O'Brien, John E.'
'McCabe, Thomas'
'Gunnlaugsson, Thorfinnur'

_publ_section_title
;
 Colorimetric sensing of anions in aqueous solution using a charge
 neutral, cleft-like, amidothiourea receptor: tilting the balance
 between hydrogen bonding and deprotonation in anion recognition
;
_journal_issue 22
_journal_name_full 'Organic &amp; Biomolecular Chemistry'
_journal_page_first 4089
_journal_page_last 4092
_journal_paper_doi 10.1039/b807579d
_journal_volume 6
_journal_year 2008
_chemical_formula_sum 'C27 H35 N9 O9 S5'
_chemical_formula_weight 789.94
_chemical_name_systematic
;
?
;
_space_group_IT_number 2
_symmetry_cell_setting triclinic
_symmetry_space_group_name_Hall '-P 1'
_symmetry_space_group_name_H-M 'P -1'
_atom_sites_solution_hydrogens geom
_atom_sites_solution_primary direct
_atom_sites_solution_secondary difmap
_audit_creation_method SHELXL-97
_cell_angle_alpha 87.527(6)
_cell_angle_beta 68.186(4)
_cell_angle_gamma 81.798(6)
_cell_formula_units_Z 4
_cell_length_a 14.495(3)
_cell_length_b 15.945(4)
_cell_length_c 17.142(4)
_cell_measurement_temperature 173(2)
_cell_volume 3640.4(15)
_computing_cell_refinement Crystalclear
_computing_data_collection Crystalclear
_computing_data_reduction Crystalclear
_computing_molecular_graphics Shelxtl
_computing_publication_material Shelxtl
_computing_structure_refinement 'SHELXL-97 (Sheldrick, 1997)'
_computing_structure_solution 'SHELXS-97 (Sheldrick, 1990)'
_diffrn_ambient_temperature 173(2)
_diffrn_measured_fraction_theta_full 0.980
_diffrn_measured_fraction_theta_max 0.980
_diffrn_measurement_device_type 'Rigaku 724 Saturn'
_diffrn_measurement_method 'omega and phi scans'
_diffrn_radiation_monochromator graphite
_diffrn_radiation_source 'fine-focus sealed tube'
_diffrn_radiation_type MoK\a
_diffrn_radiation_wavelength 0.71070
_diffrn_reflns_av_R_equivalents 0.0402
_diffrn_reflns_av_sigmaI/netI 0.0441
_diffrn_reflns_limit_h_max 17
_diffrn_reflns_limit_h_min -16
_diffrn_reflns_limit_k_max 19
_diffrn_reflns_limit_k_min -19
_diffrn_reflns_limit_l_max 20
_diffrn_reflns_limit_l_min -20
_diffrn_reflns_number 37188
_diffrn_reflns_theta_full 25.25
_diffrn_reflns_theta_max 25.25
_diffrn_reflns_theta_min 2.77
_exptl_absorpt_coefficient_mu 0.380
_exptl_absorpt_correction_T_max 0.9278
_exptl_absorpt_correction_T_min 0.9278
_exptl_absorpt_correction_type multi-scan
_exptl_absorpt_process_details Crystalclear
_exptl_crystal_colour yellow
_exptl_crystal_density_diffrn 1.441
_exptl_crystal_density_method 'not measured'
_exptl_crystal_description plate
_exptl_crystal_F_000 1648
_exptl_crystal_size_max 0.20
_exptl_crystal_size_mid 0.13
_exptl_crystal_size_min 0.06
_refine_diff_density_max 2.523
_refine_diff_density_min -1.126
_refine_diff_density_rms 0.077
_refine_ls_extinction_method none
_refine_ls_goodness_of_fit_ref 1.063
_refine_ls_hydrogen_treatment constr
_refine_ls_matrix_type full
_refine_ls_number_parameters 896
_refine_ls_number_reflns 12943
_refine_ls_number_restraints 19
_refine_ls_restrained_S_all 1.065
_refine_ls_R_factor_all 0.0670
_refine_ls_R_factor_gt 0.0623
_refine_ls_shift/su_max 0.001
_refine_ls_shift/su_mean 0.000
_refine_ls_structure_factor_coef Fsqd
_refine_ls_weighting_details 'calc w=1/[\s^2^(Fo^2^)+(0.0629P)^2^+8.4804P] where P=(Fo^2^+2Fc^2^)/3'
_refine_ls_weighting_scheme calc
_refine_ls_wR_factor_gt 0.1495
_refine_ls_wR_factor_ref 0.1534
_reflns_number_gt 12008
_reflns_number_total 12943
_reflns_threshold_expression >2sigma(I)
_cod_data_source_file b807579d.txt
_cod_data_source_block t
_cod_original_cell_volume 3640.5(13)
_cod_original_sg_symbol_H-M P-1
_cod_database_code 7150967

loop_
_symmetry_equiv_pos_as_xyz
'x, y, z'
'-x, -y, -z'

loop_
_atom_site_label
_atom_site_type_symbol
_atom_site_fract_x
_atom_site_fract_y
_atom_site_fract_z
_atom_site_U_iso_or_equiv
_atom_site_adp_type
_atom_site_occupancy
_atom_site_symmetry_multiplicity
_atom_site_calc_flag
_atom_site_refinement_flags
_atom_site_disorder_assembly
_atom_site_disorder_group
S1 S 0.73540(6) 0.68253(6) 0.55747(5) 0.0276(2) Uani 1 1 d . . .
S2 S 0.57243(6) 0.10127(5) 0.54325(5) 0.02639(19) Uani 1 1 d . . .
S3 S 0.69228(7) 0.21350(5) 1.08736(5) 0.02695(19) Uani 1 1 d . . .
S4 S 0.69380(6) 0.13086(5) 0.76465(5) 0.02373(18) Uani 1 1 d . . .
S5 S 0.58280(7) 0.96405(6) 0.05391(6) 0.0332(2) Uani 1 1 d . . .
S6 S 0.77831(6) 0.44884(6) 0.56204(6) 0.0291(2) Uani 1 1 d . . .
S7 S 1.01632(7) 0.27013(6) 0.65591(6) 0.0337(2) Uani 1 1 d . . .
S8 S 0.26084(7) 0.15216(6) 0.71434(7) 0.0371(2) Uani 1 1 d . . .
O1 O 0.79278(18) 0.47140(14) 0.34267(14) 0.0263(5) Uani 1 1 d . . .
O2 O 0.59995(18) 0.66183(17) 0.04802(15) 0.0314(6) Uani 1 1 d . . .
O7 O 1.11365(19) 0.06168(18) 0.28447(16) 0.0378(6) Uani 1 1 d . . .
O8 O 1.0657(2) -0.05573(19) 0.3423(2) 0.0560(9) Uani 1 1 d . . .
O11 O 0.48481(17) 0.41470(14) 0.61424(13) 0.0225(5) Uani 1 1 d . . .
O12 O 0.60556(17) 0.20190(14) 0.79858(14) 0.0235(5) Uani 1 1 d . . .
O13 O 0.6162(2) 0.45268(17) 0.96447(16) 0.0358(6) Uani 1 1 d . . .
O14 O 0.32302(17) 0.22279(14) 0.71215(16) 0.0293(5) Uani 1 1 d . . .
O15 O 1.02563(19) 0.36380(16) 0.64731(16) 0.0342(6) Uani 1 1 d . . .
O16 O 0.2262(2) 0.12246(17) 1.38972(16) 0.0410(7) Uani 1 1 d . . .
O17 O 0.1350(2) 0.22731(17) 1.35679(16) 0.0369(6) Uani 1 1 d . . .
O18 O 0.77311(19) 0.35513(16) 0.57675(17) 0.0355(6) Uani 1 1 d . . .
N1 N 0.5982(2) 0.81317(18) 0.11716(19) 0.0311(7) Uani 1 1 d . . .
H61 H 0.5325 0.8233 0.1414 0.037 Uiso 1 1 calc R . .
N2 N 1.0230(5) 1.0595(4) -0.1756(4) 0.0280(17) Uiso 0.471(5) 1 d PD A 1
O5 O 1.0190(5) 1.1328(3) -0.1532(4) 0.0436(6) Uiso 0.471(5) 1 d PD A 1
O6 O 1.0881(2) 1.03063(18) -0.23952(17) 0.0436(6) Uiso 0.471(5) 1 d PD A 1
N2B N 1.0462(5) 1.0475(4) -0.1616(3) 0.0287(16) Uiso 0.529(5) 1 d PD A 2
O5B O 1.0629(4) 1.1051(3) -0.1245(3) 0.0436(6) Uiso 0.529(5) 1 d PD A 2
O6B O 1.0881(2) 1.03063(18) -0.23952(17) 0.0436(6) Uiso 0.529(5) 1 d PD A 2
N3 N 0.2351(2) 0.79868(18) 0.73812(17) 0.0260(6) Uani 1 1 d D . .
O3 O 0.22916(19) 0.86856(15) 0.76861(16) 0.0333(6) Uani 1 1 d D . .
O4 O 0.16297(18) 0.75781(16) 0.75827(15) 0.0320(6) Uani 1 1 d D . .
N4 N 0.7488(2) 0.84951(18) 0.02682(19) 0.0288(6) Uani 1 1 d . . .
H60 H 0.7728 0.7966 0.0323 0.035 Uiso 1 1 calc R . .
N5 N 0.7656(2) 0.63101(17) 0.40699(16) 0.0234(6) Uani 1 1 d . . .
H64 H 0.8293 0.6255 0.4004 0.028 Uiso 1 1 calc R . .
N6 N 0.56552(19) 0.40532(16) 0.78596(15) 0.0192(5) Uani 1 1 d . . .
N7 N 0.2137(2) 0.17867(19) 1.34154(18) 0.0307(7) Uani 1 1 d . . .
N8 N 0.5278(2) 0.24106(16) 0.63244(16) 0.0211(6) Uani 1 1 d . . .
H66 H 0.4652 0.2376 0.6396 0.025 Uiso 1 1 calc R . .
N9 N 1.0524(2) 0.0220(2) 0.33665(19) 0.0339(7) Uani 1 1 d . . .
N10 N 0.5284(2) 0.24469(17) 1.04310(16) 0.0233(6) Uani 1 1 d . . .
H70 H 0.5083 0.2601 1.0014 0.028 Uiso 1 1 calc R . .
N11 N 0.6964(2) 0.20550(17) 0.55843(16) 0.0220(6) Uani 1 1 d . . .
H1 H 0.7031 0.2516 0.5812 0.026 Uiso 1 1 calc R . .
N12 N 0.6772(2) 0.28328(18) 0.95187(17) 0.0255(6) Uani 1 1 d . . .
H69 H 0.7431 0.2782 0.9338 0.031 Uiso 1 1 calc R . .
N13 N 0.6477(2) 0.73708(17) 0.13330(18) 0.0260(6) Uani 1 1 d . . .
H62 H 0.6842 0.7361 0.1645 0.031 Uiso 1 1 calc R . .
N14 N 0.7406(2) 0.61269(17) 0.33935(16) 0.0208(6) Uani 1 1 d . . .
H63 H 0.7123 0.6531 0.3157 0.025 Uiso 1 1 calc R . .
N15 N 0.54825(19) 0.30284(16) 0.67603(16) 0.0197(5) Uani 1 1 d . . .
H67 H 0.5791 0.2877 0.7110 0.024 Uiso 1 1 calc R . .
N16 N 0.6288(2) 0.32690(18) 0.90221(16) 0.0240(6) Uani 1 1 d . . .
H68 H 0.6124 0.2994 0.8669 0.029 Uiso 1 1 calc R . .
N20 N 0.70376(19) 0.59387(16) 0.20074(16) 0.0186(5) Uani 1 1 d . . .
N21 N 0.5990(2) 0.65936(17) 0.48982(16) 0.0220(6) Uani 1 1 d . . .
H65 H 0.5899 0.6364 0.4479 0.026 Uiso 1 1 calc R . .
C1 C 0.7602(2) 0.5321(2) 0.31034(19) 0.0198(6) Uani 1 1 d . . .
C2 C 0.6388(2) 0.6641(2) 0.10006(19) 0.0232(7) Uani 1 1 d . . .
C4 C 0.8883(3) 1.0338(3) -0.0417(3) 0.0432(10) Uani 1 1 d . A .
H2 H 0.8877 1.0895 -0.0237 0.052 Uiso 1 1 calc R . .
C5 C 0.2765(3) 0.2339(2) 1.1989(2) 0.0322(8) Uani 1 1 d . . .
H3 H 0.2092 0.2542 1.2050 0.039 Uiso 1 1 calc R . .
C6 C 0.3928(3) 0.1552(2) 1.2531(2) 0.0276(7) Uani 1 1 d . . .
H4 H 0.4052 0.1220 1.2964 0.033 Uiso 1 1 calc R . .
C7 C 0.5222(2) 0.5308(2) 0.7168(2) 0.0248(7) Uani 1 1 d . . .
H5 H 0.5045 0.5551 0.6719 0.030 Uiso 1 1 calc R . .
C8 C 0.2833(3) 0.1290(2) 0.6079(3) 0.0408(9) Uani 1 1 d . . .
H27 H 0.2511 0.1762 0.5844 0.049 Uiso 1 1 calc R . .
H28 H 0.2554 0.0772 0.6050 0.049 Uiso 1 1 calc R . .
H29 H 0.3557 0.1207 0.5756 0.049 Uiso 1 1 calc R . .
C9 C 0.3307(3) 0.0579(2) 0.7350(3) 0.0435(10) Uani 1 1 d . . .
H30 H 0.3995 0.0518 0.6935 0.052 Uiso 1 1 calc R . .
H31 H 0.2989 0.0087 0.7314 0.052 Uiso 1 1 calc R . .
H32 H 0.3321 0.0616 0.7915 0.052 Uiso 1 1 calc R . .
C11 C 1.0000(3) 0.2387(3) 0.5642(2) 0.0396(9) Uani 1 1 d . . .
H36 H 0.9440 0.2759 0.5567 0.048 Uiso 1 1 calc R . .
H37 H 0.9855 0.1800 0.5701 0.048 Uiso 1 1 calc R . .
H38 H 1.0615 0.2427 0.5151 0.048 Uiso 1 1 calc R . .
C12 C 0.8924(3) 0.2622(3) 0.7282(3) 0.0500(11) Uani 1 1 d . . .
H39 H 0.8842 0.2840 0.7833 0.060 Uiso 1 1 calc R . .
H40 H 0.8811 0.2027 0.7332 0.060 Uiso 1 1 calc R . .
H41 H 0.8438 0.2955 0.7079 0.060 Uiso 1 1 calc R . .
C17 C 0.2969(3) 0.1887(2) 1.2627(2) 0.0262(7) Uani 1 1 d . . .
C26 C 0.5747(2) 0.4557(2) 0.84278(19) 0.0215(7) Uani 1 1 d . . .
C34 C 0.5061(3) 0.7655(2) 0.6022(2) 0.0250(7) Uani 1 1 d . . .
H6 H 0.5649 0.7907 0.5927 0.030 Uiso 1 1 calc R . .
C35 C 0.6030(2) 0.1855(2) 0.57869(19) 0.0203(6) Uani 1 1 d . . .
C37 C 0.7300(3) 0.4362(2) 0.1253(2) 0.0257(7) Uani 1 1 d . . .
H7 H 0.7393 0.3826 0.0993 0.031 Uiso 1 1 calc R . .
C39 C 0.6076(2) 0.4125(2) 0.90956(19) 0.0233(7) Uani 1 1 d . . .
C42 C 0.4155(3) 0.7998(2) 0.6619(2) 0.0257(7) Uani 1 1 d . . .
H8 H 0.4115 0.8489 0.6932 0.031 Uiso 1 1 calc R . .
C44 C 0.9409(3) 0.1548(2) 0.3840(2) 0.0273(7) Uani 1 1 d . . .
H9 H 0.9873 0.1831 0.3401 0.033 Uiso 1 1 calc R . .
C45 C 0.4725(3) 0.1699(2) 1.1794(2) 0.0266(7) Uani 1 1 d . . .
H10 H 0.5391 0.1461 1.1719 0.032 Uiso 1 1 calc R . .
C47 C 0.7385(2) 0.52311(19) 0.23172(19) 0.0190(6) Uani 1 1 d . . .
C48 C 0.6924(2) 0.5082(2) 0.0935(2) 0.0253(7) Uani 1 1 d . . .
H11 H 0.6745 0.5050 0.0458 0.030 Uiso 1 1 calc R . .
C50 C 0.5110(2) 0.6938(2) 0.55592(19) 0.0206(6) Uani 1 1 d . . .
C51 C 0.8185(2) 0.9035(2) -0.0212(2) 0.0254(7) Uani 1 1 d . A .
C52 C 0.6421(3) 0.0448(2) 0.7416(2) 0.0298(8) Uani 1 1 d . . .
H48 H 0.5867 0.0307 0.7919 0.036 Uiso 1 1 calc R . .
H49 H 0.6941 -0.0045 0.7237 0.036 Uiso 1 1 calc R . .
H50 H 0.6171 0.0609 0.6964 0.036 Uiso 1 1 calc R . .
C53 C 0.7850(2) 0.1570(2) 0.50270(19) 0.0224(7) Uani 1 1 d . . .
C57 C 0.3337(2) 0.6905(2) 0.63055(19) 0.0221(7) Uani 1 1 d . . .
H12 H 0.2747 0.6654 0.6407 0.026 Uiso 1 1 calc R . .
C58 C 0.6814(2) 0.5854(2) 0.13252(19) 0.0215(6) Uani 1 1 d . . .
C60 C 0.8059(3) 0.0700(2) 0.5125(2) 0.0291(7) Uani 1 1 d . . .
H13 H 0.7599 0.0415 0.5565 0.035 Uiso 1 1 calc R . .
C61 C 0.3547(3) 0.2491(2) 1.1263(2) 0.0299(8) Uani 1 1 d . . .
H14 H 0.3411 0.2798 1.0822 0.036 Uiso 1 1 calc R . .
C62 C 0.5214(2) 0.3860(2) 0.66544(18) 0.0191(6) Uani 1 1 d . . .
C64 C 0.4535(2) 0.21979(19) 1.11695(19) 0.0214(6) Uani 1 1 d . . .
C65 C 0.6955(2) 0.65706(19) 0.4825(2) 0.0213(6) Uani 1 1 d . . .
C66 C 0.9596(3) 0.0685(2) 0.3944(2) 0.0279(7) Uani 1 1 d . . .
C67 C 0.8938(3) 0.0251(2) 0.4581(2) 0.0327(8) Uani 1 1 d . . .
H15 H 0.9087 -0.0343 0.4642 0.039 Uiso 1 1 calc R . .
C68 C 0.8083(3) 0.4853(2) 0.6463(2) 0.0341(8) Uani 1 1 d . . .
H51 H 0.7530 0.4794 0.6999 0.041 Uiso 1 1 calc R . .
H52 H 0.8184 0.5450 0.6378 0.041 Uiso 1 1 calc R . .
H53 H 0.8698 0.4514 0.6473 0.041 Uiso 1 1 calc R . .
C70 C 0.5328(3) 0.5816(2) 0.7759(2) 0.0291(7) Uani 1 1 d . . .
H16 H 0.5230 0.6416 0.7718 0.035 Uiso 1 1 calc R . .
C71 C 0.7541(2) 0.4428(2) 0.1960(2) 0.0226(7) Uani 1 1 d . . .
H17 H 0.7804 0.3943 0.2191 0.027 Uiso 1 1 calc R . .
C72 C 0.4237(2) 0.6569(2) 0.57081(19) 0.0227(7) Uani 1 1 d . . .
H18 H 0.4269 0.6083 0.5393 0.027 Uiso 1 1 calc R . .
C73 C 0.8944(3) 0.8707(2) -0.0949(2) 0.0279(7) Uani 1 1 d . . .
H19 H 0.8963 0.8146 -0.1126 0.033 Uiso 1 1 calc R . .
C74 C 0.5383(2) 0.4433(2) 0.72502(19) 0.0198(6) Uani 1 1 d . . .
C77 C 0.6477(2) 0.8724(2) 0.0654(2) 0.0250(7) Uani 1 1 d . . .
C78 C 0.5579(3) 0.5436(2) 0.8407(2) 0.0271(7) Uani 1 1 d . . .
H20 H 0.5635 0.5769 0.8830 0.033 Uiso 1 1 calc R . .
C79 C 0.6270(2) 0.2484(2) 1.02690(19) 0.0220(7) Uani 1 1 d . . .
C80 C 0.8527(2) 0.1996(2) 0.4390(2) 0.0248(7) Uani 1 1 d . . .
H21 H 0.8386 0.2590 0.4333 0.030 Uiso 1 1 calc R . .
C81 C 0.9669(3) 0.9194(2) -0.1426(2) 0.0284(7) Uani 1 1 d . A .
H22 H 1.0190 0.8973 -0.1927 0.034 Uiso 1 1 calc R . .
C82 C 0.9618(3) 1.0004(2) -0.1157(2) 0.0329(8) Uani 1 1 d . . .
C84 C 0.3305(2) 0.7617(2) 0.67564(19) 0.0220(7) Uani 1 1 d . . .
C85 C 0.8159(3) 0.9851(2) 0.0057(2) 0.0346(8) Uani 1 1 d . . .
H23 H 0.7646 1.0072 0.0563 0.041 Uiso 1 1 calc R A .
C87 C 0.8970(3) 0.4565(3) 0.4807(2) 0.0339(8) Uani 1 1 d . . .
H54 H 0.9504 0.4250 0.4967 0.041 Uiso 1 1 calc R . .
H55 H 0.9073 0.5162 0.4722 0.041 Uiso 1 1 calc R . .
H56 H 0.8986 0.4326 0.4284 0.041 Uiso 1 1 calc R . .
C88 C 0.7157(3) 0.0873(2) 0.8547(2) 0.0350(8) Uani 1 1 d . . .
H57 H 0.7421 0.1288 0.8785 0.042 Uiso 1 1 calc R . .
H58 H 0.7646 0.0358 0.8383 0.042 Uiso 1 1 calc R . .
H59 H 0.6527 0.0733 0.8968 0.042 Uiso 1 1 calc R . .
S9 S 0.90213(10) 0.59302(7) 0.89062(9) 0.0557(3) Uani 1 1 d D . .
O19 O 0.8426(2) 0.67291(19) 0.9346(2) 0.0513(8) Uani 1 1 d . . .
C89 C 0.8239(4) 0.5437(3) 0.8531(3) 0.0605(13) Uani 1 1 d D . .
H89A H 0.7602 0.5385 0.8994 0.091 Uiso 1 1 calc R . .
H89B H 0.8574 0.4873 0.8306 0.091 Uiso 1 1 calc R . .
H89C H 0.8109 0.5782 0.8086 0.091 Uiso 1 1 calc R . .
C90 C 0.9862(4) 0.6242(4) 0.7915(3) 0.086(2) Uani 1 1 d D . .
H90A H 1.0346 0.6562 0.8002 0.130 Uiso 1 1 calc R . .
H90B H 0.9482 0.6599 0.7626 0.130 Uiso 1 1 calc R . .
H90C H 1.0221 0.5737 0.7571 0.130 Uiso 1 1 calc R . .
S10 S 0.94268(10) 0.35726(8) 0.94753(8) 0.0401(3) Uiso 0.778(2) 1 d PD B 1
C91 C 0.9597(9) 0.2736(4) 1.0130(4) 0.0432(9) Uiso 0.778(2) 1 d PD B 1
H91A H 0.8981 0.2731 1.0628 0.065 Uiso 0.778(2) 1 calc PR B 1
H91B H 1.0152 0.2812 1.0304 0.065 Uiso 0.778(2) 1 calc PR B 1
H91C H 0.9753 0.2197 0.9824 0.065 Uiso 0.778(2) 1 calc PR B 1
C92 C 1.0587(3) 0.3393(4) 0.8610(3) 0.0432(9) Uiso 0.778(2) 1 d PD B 1
H92A H 1.0593 0.3816 0.8177 0.065 Uiso 0.778(2) 1 calc PR B 1
H92B H 1.0671 0.2824 0.8377 0.065 Uiso 0.778(2) 1 calc PR B 1
H92C H 1.1139 0.3439 0.8799 0.065 Uiso 0.778(2) 1 calc PR B 1
O20 O 0.8663(3) 0.3381(2) 0.9138(2) 0.0371(9) Uiso 0.778(2) 1 d P B 1
S10B S 0.9473(4) 0.2828(3) 0.9095(3) 0.0401(3) Uiso 0.222(2) 1 d PD B -2
C91B C 1.0730(7) 0.3036(14) 0.8604(12) 0.0432(9) Uiso 0.222(2) 1 d PD B -2
H91D H 1.1187 0.2504 0.8533 0.065 Uiso 0.222(2) 1 calc PR B -2
H91E H 1.0873 0.3429 0.8955 0.065 Uiso 0.222(2) 1 calc PR B -2
H91F H 1.0825 0.3288 0.8053 0.065 Uiso 0.222(2) 1 calc PR B -2
O20B O 0.8587(11) 0.3686(9) 0.9137(9) 0.0371(9) Uiso 0.222(2) 1 d P B -2
C92B C 0.964(3) 0.2612(16) 1.0056(13) 0.0432(9) Uiso 0.222(2) 1 d PD B -2
H92D H 0.9025 0.2451 1.0477 0.065 Uiso 0.222(2) 1 calc PR B -2
H92E H 0.9810 0.3118 1.0251 0.065 Uiso 0.222(2) 1 calc PR B -2
H92F H 1.0192 0.2146 0.9973 0.065 Uiso 0.222(2) 1 calc PR B -2

loop_
_atom_site_aniso_label
_atom_site_aniso_U_11
_atom_site_aniso_U_22
_atom_site_aniso_U_33
_atom_site_aniso_U_23
_atom_site_aniso_U_13
_atom_site_aniso_U_12
S1 0.0271(4) 0.0347(5) 0.0257(4) -0.0082(3) -0.0149(4) -0.0024(4)
S2 0.0273(4) 0.0238(4) 0.0294(4) -0.0056(3) -0.0105(4) -0.0057(3)
S3 0.0285(5) 0.0302(4) 0.0265(4) 0.0030(3) -0.0155(4) -0.0038(4)
S4 0.0208(4) 0.0251(4) 0.0224(4) 0.0018(3) -0.0050(3) -0.0027(3)
S5 0.0254(5) 0.0308(5) 0.0362(5) 0.0138(4) -0.0054(4) -0.0010(4)
S6 0.0232(4) 0.0315(5) 0.0356(5) -0.0017(4) -0.0128(4) -0.0077(4)
S7 0.0303(5) 0.0381(5) 0.0356(5) 0.0087(4) -0.0140(4) -0.0110(4)
S8 0.0242(5) 0.0287(5) 0.0513(6) -0.0084(4) -0.0019(4) -0.0117(4)
O1 0.0319(13) 0.0252(12) 0.0261(12) 0.0021(9) -0.0161(11) -0.0034(10)
O2 0.0248(13) 0.0473(15) 0.0244(12) 0.0103(11) -0.0116(10) -0.0080(11)
O7 0.0262(14) 0.0485(16) 0.0310(14) -0.0082(12) 0.0002(11) -0.0073(12)
O8 0.0454(18) 0.0364(17) 0.060(2) -0.0004(14) 0.0039(15) 0.0140(14)
O11 0.0251(12) 0.0269(12) 0.0182(11) 0.0008(9) -0.0101(9) -0.0061(9)
O12 0.0221(12) 0.0240(11) 0.0241(12) 0.0001(9) -0.0082(10) -0.0027(9)
O13 0.0466(16) 0.0412(15) 0.0282(13) -0.0056(11) -0.0225(12) -0.0074(12)
O14 0.0236(12) 0.0236(12) 0.0397(14) -0.0035(10) -0.0083(11) -0.0090(10)
O15 0.0274(13) 0.0368(14) 0.0403(15) 0.0049(11) -0.0117(11) -0.0134(11)
O16 0.0598(19) 0.0336(14) 0.0247(13) 0.0039(11) -0.0064(12) -0.0174(13)
O17 0.0318(15) 0.0436(15) 0.0312(14) -0.0070(11) -0.0039(11) -0.0110(13)
O18 0.0311(14) 0.0322(13) 0.0412(15) -0.0033(11) -0.0072(12) -0.0139(11)
N1 0.0208(15) 0.0285(15) 0.0383(17) 0.0146(13) -0.0061(13) -0.0024(12)
N3 0.0256(15) 0.0277(15) 0.0229(14) 0.0037(11) -0.0086(12) -0.0001(12)
O3 0.0310(14) 0.0279(13) 0.0360(14) -0.0083(11) -0.0076(11) 0.0016(11)
O4 0.0228(13) 0.0357(14) 0.0308(13) 0.0028(10) -0.0011(10) -0.0077(11)
N4 0.0201(15) 0.0269(15) 0.0355(16) 0.0105(12) -0.0064(13) -0.0050(12)
N5 0.0187(14) 0.0321(15) 0.0213(13) -0.0064(11) -0.0086(11) -0.0044(11)
N6 0.0178(13) 0.0250(13) 0.0151(12) 0.0008(10) -0.0048(10) -0.0075(11)
N7 0.0391(19) 0.0291(16) 0.0237(15) -0.0025(12) -0.0071(13) -0.0158(14)
N8 0.0177(13) 0.0249(14) 0.0223(13) -0.0054(11) -0.0074(11) -0.0062(11)
N9 0.0288(17) 0.0407(19) 0.0293(16) -0.0069(13) -0.0081(14) -0.0007(14)
N10 0.0250(15) 0.0284(14) 0.0189(13) 0.0023(11) -0.0106(11) -0.0049(12)
N11 0.0201(14) 0.0221(13) 0.0222(13) -0.0040(11) -0.0057(11) -0.0026(11)
N12 0.0183(14) 0.0389(16) 0.0205(14) 0.0003(12) -0.0087(11) -0.0031(12)
N13 0.0229(15) 0.0238(14) 0.0312(15) 0.0104(12) -0.0111(12) -0.0034(11)
N14 0.0224(14) 0.0247(14) 0.0177(13) -0.0023(10) -0.0094(11) -0.0044(11)
N15 0.0219(14) 0.0221(13) 0.0177(13) -0.0012(10) -0.0091(11) -0.0061(11)
N16 0.0258(15) 0.0321(15) 0.0180(13) 0.0012(11) -0.0120(11) -0.0059(12)
N20 0.0165(13) 0.0227(13) 0.0168(12) 0.0026(10) -0.0054(10) -0.0060(10)
N21 0.0219(14) 0.0281(14) 0.0178(13) -0.0042(11) -0.0081(11) -0.0060(11)
C1 0.0171(15) 0.0258(16) 0.0164(15) 0.0003(12) -0.0050(12) -0.0054(13)
C2 0.0146(15) 0.0326(18) 0.0186(15) 0.0058(13) -0.0017(13) -0.0049(13)
C4 0.038(2) 0.035(2) 0.046(2) -0.0087(17) 0.0017(18) -0.0170(18)
C5 0.0241(18) 0.0345(19) 0.035(2) 0.0046(15) -0.0085(15) -0.0022(15)
C6 0.036(2) 0.0272(17) 0.0241(17) 0.0046(13) -0.0137(15) -0.0115(15)
C7 0.0265(18) 0.0270(17) 0.0222(16) 0.0018(13) -0.0100(14) -0.0061(14)
C8 0.040(2) 0.030(2) 0.061(3) -0.0029(18) -0.027(2) -0.0087(17)
C9 0.059(3) 0.028(2) 0.042(2) 0.0041(17) -0.015(2) -0.0166(19)
C11 0.047(2) 0.038(2) 0.0288(19) -0.0008(16) -0.0078(17) -0.0073(18)
C12 0.052(3) 0.058(3) 0.033(2) -0.0044(19) 0.0008(19) -0.030(2)
C17 0.0322(19) 0.0239(16) 0.0196(16) -0.0029(13) -0.0044(14) -0.0085(14)
C26 0.0190(16) 0.0284(17) 0.0170(15) -0.0022(12) -0.0050(12) -0.0065(13)
C34 0.0229(17) 0.0275(17) 0.0259(17) -0.0003(13) -0.0089(14) -0.0075(14)
C35 0.0218(16) 0.0230(16) 0.0180(15) 0.0011(12) -0.0095(13) -0.0036(13)
C37 0.0266(18) 0.0274(17) 0.0234(16) -0.0056(13) -0.0079(14) -0.0061(14)
C39 0.0228(17) 0.0328(18) 0.0161(15) -0.0019(13) -0.0070(13) -0.0091(14)
C42 0.0287(18) 0.0238(16) 0.0250(17) -0.0029(13) -0.0101(14) -0.0035(14)
C44 0.0216(17) 0.0358(19) 0.0236(17) 0.0015(14) -0.0064(14) -0.0072(14)
C45 0.0264(18) 0.0271(17) 0.0270(17) 0.0027(13) -0.0104(14) -0.0045(14)
C47 0.0156(15) 0.0225(15) 0.0187(15) 0.0010(12) -0.0054(12) -0.0044(12)
C48 0.0253(17) 0.0347(18) 0.0186(15) -0.0025(13) -0.0091(13) -0.0093(14)
C50 0.0232(17) 0.0242(16) 0.0147(14) 0.0011(12) -0.0078(13) -0.0021(13)
C51 0.0203(17) 0.0275(17) 0.0285(17) 0.0085(14) -0.0089(14) -0.0059(14)
C52 0.033(2) 0.0229(17) 0.0307(18) -0.0011(14) -0.0079(15) -0.0058(14)
C53 0.0187(16) 0.0286(17) 0.0195(15) -0.0024(13) -0.0061(13) -0.0043(13)
C57 0.0229(17) 0.0260(16) 0.0187(15) 0.0056(12) -0.0085(13) -0.0071(13)
C58 0.0157(15) 0.0294(17) 0.0193(15) 0.0040(13) -0.0057(12) -0.0055(13)
C60 0.0262(18) 0.0286(18) 0.0266(17) 0.0026(14) -0.0040(14) -0.0017(14)
C61 0.0304(19) 0.0356(19) 0.0223(17) 0.0081(14) -0.0091(15) -0.0044(15)
C62 0.0161(15) 0.0264(16) 0.0141(14) -0.0004(12) -0.0032(12) -0.0070(13)
C64 0.0241(17) 0.0204(15) 0.0197(15) -0.0020(12) -0.0075(13) -0.0042(13)
C65 0.0230(17) 0.0202(15) 0.0220(16) 0.0003(12) -0.0089(13) -0.0056(13)
C66 0.0216(17) 0.0356(19) 0.0237(17) -0.0035(14) -0.0064(14) 0.0009(14)
C67 0.032(2) 0.0271(18) 0.0337(19) 0.0009(15) -0.0082(16) 0.0012(15)
C68 0.034(2) 0.0322(19) 0.039(2) -0.0011(16) -0.0167(17) -0.0068(16)
C70 0.0327(19) 0.0235(17) 0.0315(18) -0.0028(14) -0.0117(15) -0.0047(14)
C71 0.0242(17) 0.0206(15) 0.0221(16) -0.0006(12) -0.0069(13) -0.0042(13)
C72 0.0238(17) 0.0264(16) 0.0186(15) 0.0005(12) -0.0076(13) -0.0062(13)
C73 0.0250(18) 0.0243(17) 0.0313(18) 0.0025(14) -0.0071(15) -0.0030(14)
C74 0.0181(16) 0.0249(16) 0.0165(15) 0.0001(12) -0.0050(12) -0.0071(13)
C77 0.0220(17) 0.0273(17) 0.0253(17) 0.0078(13) -0.0084(14) -0.0055(14)
C78 0.0278(18) 0.0298(18) 0.0248(17) -0.0061(14) -0.0087(14) -0.0081(14)
C79 0.0248(17) 0.0226(16) 0.0179(15) -0.0043(12) -0.0077(13) -0.0004(13)
C80 0.0220(17) 0.0260(17) 0.0254(17) -0.0005(13) -0.0079(14) -0.0027(13)
C81 0.0208(17) 0.0318(18) 0.0290(18) 0.0008(14) -0.0055(14) -0.0022(14)
C82 0.0262(19) 0.0326(19) 0.0334(19) 0.0028(15) -0.0017(15) -0.0099(15)
C84 0.0194(16) 0.0254(16) 0.0181(15) 0.0022(12) -0.0049(13) 0.0007(13)
C85 0.0282(19) 0.036(2) 0.0313(19) -0.0010(15) 0.0000(15) -0.0082(16)
C87 0.0293(19) 0.043(2) 0.035(2) 0.0089(16) -0.0156(16) -0.0135(16)
C88 0.038(2) 0.036(2) 0.0291(19) -0.0010(15) -0.0141(16) 0.0069(17)
S9 0.0587(8) 0.0426(6) 0.0771(9) -0.0004(6) -0.0394(7) -0.0031(5)
O19 0.0460(18) 0.0448(17) 0.063(2) -0.0014(15) -0.0186(15) -0.0098(14)
C89 0.084(4) 0.049(3) 0.062(3) 0.012(2) -0.037(3) -0.032(3)
C90 0.035(3) 0.107(5) 0.100(5) -0.022(4) -0.003(3) -0.009(3)

loop_
_atom_type_symbol
_atom_type_description
_atom_type_scat_dispersion_real
_atom_type_scat_dispersion_imag
_atom_type_scat_source
C C 0.0033 0.0016 'International Tables Vol C Tables 4.2.6.8 and 6.1.1.4'
H H 0.0000 0.0000 'International Tables Vol C Tables 4.2.6.8 and 6.1.1.4'
N N 0.0061 0.0033 'International Tables Vol C Tables 4.2.6.8 and 6.1.1.4'
O O 0.0106 0.0060 'International Tables Vol C Tables 4.2.6.8 and 6.1.1.4'
S S 0.1246 0.1234 'International Tables Vol C Tables 4.2.6.8 and 6.1.1.4'

loop_
_geom_angle_atom_site_label_1
_geom_angle_atom_site_label_2
_geom_angle_atom_site_label_3
_geom_angle
_geom_angle_site_symmetry_1
_geom_angle_site_symmetry_3
_geom_angle_publ_flag
O12 S4 C52 105.42(15) . . ?
O12 S4 C88 105.39(15) . . ?
C52 S4 C88 97.98(18) . . ?
O18 S6 C87 105.93(17) . . ?
O18 S6 C68 105.42(17) . . ?
C87 S6 C68 96.73(18) . . ?
O15 S7 C11 106.71(17) . . ?
O15 S7 C12 106.33(19) . . ?
C11 S7 C12 97.4(2) . . ?
O14 S8 C8 106.10(17) . . ?
O14 S8 C9 104.79(17) . . ?
C8 S8 C9 97.5(2) . . ?
C77 N1 N13 122.4(3) . . ?
C77 N1 H61 118.8 . . ?
N13 N1 H61 118.8 . . ?
O6 N2 O5 120.7(6) . . ?
O6 N2 C82 118.3(5) . . ?
O5 N2 C82 119.7(5) . . ?
O5B N2B C82 118.8(5) . . ?
O3 N3 O4 122.8(3) . . ?
O3 N3 C84 119.0(3) . . ?
O4 N3 C84 118.2(3) . . ?
C77 N4 C51 125.7(3) . . ?
C77 N4 H60 117.2 . . ?
C51 N4 H60 117.2 . . ?
C65 N5 N14 122.5(3) . . ?
C65 N5 H64 118.8 . . ?
N14 N5 H64 118.8 . . ?
C74 N6 C26 117.1(3) . . ?
O17 N7 O16 123.4(3) . . ?
O17 N7 C17 118.3(3) . . ?
O16 N7 C17 118.3(3) . . ?
C35 N8 N15 121.4(3) . . ?
C35 N8 H66 119.3 . . ?
N15 N8 H66 119.3 . . ?
O7 N9 O8 122.8(3) . . ?
O7 N9 C66 118.8(3) . . ?
O8 N9 C66 118.3(3) . . ?
C79 N10 C64 129.5(3) . . ?
C79 N10 H70 115.2 . . ?
C64 N10 H70 115.2 . . ?
C35 N11 C53 124.4(3) . . ?
C35 N11 H1 117.8 . . ?
C53 N11 H1 117.8 . . ?
C79 N12 N16 122.9(3) . . ?
C79 N12 H69 118.5 . . ?
N16 N12 H69 118.5 . . ?
C2 N13 N1 118.9(3) . . ?
C2 N13 H62 120.5 . . ?
N1 N13 H62 120.5 . . ?
C1 N14 N5 119.3(3) . . ?
C1 N14 H63 120.4 . . ?
N5 N14 H63 120.4 . . ?
C62 N15 N8 120.9(3) . . ?
C62 N15 H67 119.5 . . ?
N8 N15 H67 119.5 . . ?
C39 N16 N12 118.6(3) . . ?
C39 N16 H68 120.7 . . ?
N12 N16 H68 120.7 . . ?
C47 N20 C58 117.1(3) . . ?
C65 N21 C50 128.4(3) . . ?
C65 N21 H65 115.8 . . ?
C50 N21 H65 115.8 . . ?
O1 C1 N14 124.7(3) . . ?
O1 C1 C47 121.9(3) . . ?
N14 C1 C47 113.4(3) . . ?
O2 C2 N13 123.8(3) . . ?
O2 C2 C58 122.2(3) . . ?
N13 C2 C58 114.1(3) . . ?
C85 C4 C82 119.1(4) . . ?
C85 C4 H2 120.5 . . ?
C82 C4 H2 120.5 . . ?
C61 C5 C17 119.3(3) . . ?
C61 C5 H3 120.3 . . ?
C17 C5 H3 120.3 . . ?
C17 C6 C45 119.8(3) . . ?
C17 C6 H4 120.1 . . ?
C45 C6 H4 120.1 . . ?
C70 C7 C74 118.3(3) . . ?
C70 C7 H5 120.9 . . ?
C74 C7 H5 120.9 . . ?
S8 C8 H27 109.5 . . ?
S8 C8 H28 109.5 . . ?
H27 C8 H28 109.5 . . ?
S8 C8 H29 109.5 . . ?
H27 C8 H29 109.5 . . ?
H28 C8 H29 109.5 . . ?
S8 C9 H30 109.5 . . ?
S8 C9 H31 109.5 . . ?
H30 C9 H31 109.5 . . ?
S8 C9 H32 109.5 . . ?
H30 C9 H32 109.5 . . ?
H31 C9 H32 109.5 . . ?
S7 C11 H36 109.5 . . ?
S7 C11 H37 109.5 . . ?
H36 C11 H37 109.5 . . ?
S7 C11 H38 109.5 . . ?
H36 C11 H38 109.5 . . ?
H37 C11 H38 109.5 . . ?
S7 C12 H39 109.5 . . ?
S7 C12 H40 109.5 . . ?
H39 C12 H40 109.5 . . ?
S7 C12 H41 109.5 . . ?
H39 C12 H41 109.5 . . ?
H40 C12 H41 109.5 . . ?
C6 C17 C5 121.1(3) . . ?
C6 C17 N7 120.5(3) . . ?
C5 C17 N7 118.5(3) . . ?
N6 C26 C78 123.3(3) . . ?
N6 C26 C39 116.7(3) . . ?
C78 C26 C39 119.9(3) . . ?
C42 C34 C50 119.9(3) . . ?
C42 C34 H6 120.1 . . ?
C50 C34 H6 120.1 . . ?
N11 C35 N8 115.3(3) . . ?
N11 C35 S2 126.1(2) . . ?
N8 C35 S2 118.6(2) . . ?
C48 C37 C71 119.3(3) . . ?
C48 C37 H7 120.4 . . ?
C71 C37 H7 120.4 . . ?
O13 C39 N16 123.4(3) . . ?
O13 C39 C26 121.5(3) . . ?
N16 C39 C26 115.1(3) . . ?
C34 C42 C84 119.3(3) . . ?
C34 C42 H8 120.4 . . ?
C84 C42 H8 120.4 . . ?
C66 C44 C80 118.7(3) . . ?
C66 C44 H9 120.7 . . ?
C80 C44 H9 120.7 . . ?
C64 C45 C6 119.5(3) . . ?
C64 C45 H10 120.2 . . ?
C6 C45 H10 120.2 . . ?
N20 C47 C71 123.7(3) . . ?
N20 C47 C1 117.2(3) . . ?
C71 C47 C1 119.1(3) . . ?
C37 C48 C58 118.6(3) . . ?
C37 C48 H11 120.7 . . ?
C58 C48 H11 120.7 . . ?
C34 C50 C72 119.6(3) . . ?
C34 C50 N21 122.9(3) . . ?
C72 C50 N21 117.3(3) . . ?
C85 C51 C73 120.2(3) . . ?
C85 C51 N4 121.9(3) . . ?
C73 C51 N4 117.8(3) . . ?
S4 C52 H48 109.5 . . ?
S4 C52 H49 109.5 . . ?
H48 C52 H49 109.5 . . ?
S4 C52 H50 109.5 . . ?
H48 C52 H50 109.5 . . ?
H49 C52 H50 109.5 . . ?
C60 C53 C80 120.4(3) . . ?
C60 C53 N11 121.5(3) . . ?
C80 C53 N11 118.0(3) . . ?
C72 C57 C84 118.8(3) . . ?
C72 C57 H12 120.6 . . ?
C84 C57 H12 120.6 . . ?
N20 C58 C48 123.6(3) . . ?
N20 C58 C2 116.9(3) . . ?
C48 C58 C2 119.5(3) . . ?
C67 C60 C53 119.9(3) . . ?
C67 C60 H13 120.0 . . ?
C53 C60 H13 120.0 . . ?
C5 C61 C64 120.7(3) . . ?
C5 C61 H14 119.7 . . ?
C64 C61 H14 119.7 . . ?
O11 C62 N15 125.2(3) . . ?
O11 C62 C74 121.2(3) . . ?
N15 C62 C74 113.6(3) . . ?
C45 C64 C61 119.4(3) . . ?
C45 C64 N10 124.5(3) . . ?
C61 C64 N10 116.1(3) . . ?
N5 C65 N21 115.7(3) . . ?
N5 C65 S1 117.9(2) . . ?
N21 C65 S1 126.5(2) . . ?
C44 C66 C67 122.3(3) . . ?
C44 C66 N9 118.4(3) . . ?
C67 C66 N9 119.2(3) . . ?
C60 C67 C66 118.7(3) . . ?
C60 C67 H15 120.7 . . ?
C66 C67 H15 120.7 . . ?
S6 C68 H51 109.5 . . ?
S6 C68 H52 109.5 . . ?
H51 C68 H52 109.5 . . ?
S6 C68 H53 109.5 . . ?
H51 C68 H53 109.5 . . ?
H52 C68 H53 109.5 . . ?
C78 C70 C7 119.0(3) . . ?
C78 C70 H16 120.5 . . ?
C7 C70 H16 120.5 . . ?
C37 C71 C47 117.8(3) . . ?
C37 C71 H17 121.1 . . ?
C47 C71 H17 121.1 . . ?
C57 C72 C50 120.7(3) . . ?
C57 C72 H18 119.7 . . ?
C50 C72 H18 119.7 . . ?
C81 C73 C51 120.4(3) . . ?
C81 C73 H19 119.8 . . ?
C51 C73 H19 119.8 . . ?
N6 C74 C7 123.6(3) . . ?
N6 C74 C62 116.4(3) . . ?
C7 C74 C62 120.0(3) . . ?
N1 C77 N4 114.9(3) . . ?
N1 C77 S5 119.0(3) . . ?
N4 C77 S5 126.1(3) . . ?
C70 C78 C26 118.6(3) . . ?
C70 C78 H20 120.7 . . ?
C26 C78 H20 120.7 . . ?
N12 C79 N10 114.9(3) . . ?
N12 C79 S3 117.5(2) . . ?
N10 C79 S3 127.5(2) . . ?
C44 C80 C53 119.9(3) . . ?
C44 C80 H21 120.0 . . ?
C53 C80 H21 120.0 . . ?
C82 C81 C73 118.5(3) . . ?
C82 C81 H22 120.8 . . ?
C73 C81 H22 120.8 . . ?
C81 C82 C4 122.3(3) . . ?
C81 C82 N2B 117.6(4) . . ?
C4 C82 N2B 119.6(4) . . ?
C81 C82 N2 118.5(4) . . ?
C4 C82 N2 118.0(4) . . ?
N2B C82 N2 19.2(3) . . ?
C57 C84 C42 121.8(3) . . ?
C57 C84 N3 119.3(3) . . ?
C42 C84 N3 118.9(3) . . ?
C4 C85 C51 119.6(3) . . ?
C4 C85 H23 120.2 . . ?
C51 C85 H23 120.2 . . ?
S6 C87 H54 109.5 . . ?
S6 C87 H55 109.5 . . ?
H54 C87 H55 109.5 . . ?
S6 C87 H56 109.5 . . ?
H54 C87 H56 109.5 . . ?
H55 C87 H56 109.5 . . ?
S4 C88 H57 109.5 . . ?
S4 C88 H58 109.5 . . ?
H57 C88 H58 109.5 . . ?
S4 C88 H59 109.5 . . ?
H57 C88 H59 109.5 . . ?
H58 C88 H59 109.5 . . ?
O19 S9 C89 107.3(2) . . ?
O19 S9 C90 105.9(3) . . ?
C89 S9 C90 97.8(3) . . ?
S9 C89 H89A 109.5 . . ?
S9 C89 H89B 109.5 . . ?
H89A C89 H89B 109.5 . . ?
S9 C89 H89C 109.5 . . ?
H89A C89 H89C 109.5 . . ?
H89B C89 H89C 109.5 . . ?
S9 C90 H90A 109.5 . . ?
S9 C90 H90B 109.5 . . ?
H90A C90 H90B 109.5 . . ?
S9 C90 H90C 109.5 . . ?
H90A C90 H90C 109.5 . . ?
H90B C90 H90C 109.5 . . ?
O20 S10 C91 108.0(3) . . ?
O20 S10 C92 104.6(3) . . ?
C91 S10 C92 100.3(4) . . ?
S10 C91 H91A 109.5 . . ?
S10 C91 H91B 109.5 . . ?
H91A C91 H91B 109.5 . . ?
S10 C91 H91C 109.5 . . ?
H91A C91 H91C 109.5 . . ?
H91B C91 H91C 109.5 . . ?
S10 C92 H92A 109.5 . . ?
S10 C92 H92B 109.5 . . ?
H92A C92 H92B 109.5 . . ?
S10 C92 H92C 109.5 . . ?
H92A C92 H92C 109.5 . . ?
H92B C92 H92C 109.5 . . ?
O20B S10B C92B 114.1(12) . . ?
O20B S10B C91B 114.2(9) . . ?
C92B S10B C91B 91.0(15) . . ?
S10B C91B H91D 109.5 . . ?
S10B C91B H91E 109.5 . . ?
H91D C91B H91E 109.5 . . ?
S10B C91B H91F 109.5 . . ?
H91D C91B H91F 109.5 . . ?
H91E C91B H91F 109.5 . . ?
S10B C92B H92D 109.5 . . ?
S10B C92B H92E 109.5 . . ?
H92D C92B H92E 109.5 . . ?
S10B C92B H92F 109.5 . . ?
H92D C92B H92F 109.5 . . ?
H92E C92B H92F 109.5 . . ?

loop_
_geom_bond_atom_site_label_1
_geom_bond_atom_site_label_2
_geom_bond_distance
_geom_bond_site_symmetry_2
_geom_bond_publ_flag
S1 C65 1.677(3) . ?
S2 C35 1.676(3) . ?
S3 C79 1.675(3) . ?
S4 O12 1.532(2) . ?
S4 C52 1.777(3) . ?
S4 C88 1.782(4) . ?
S5 C77 1.667(3) . ?
S6 O18 1.512(3) . ?
S6 C87 1.784(4) . ?
S6 C68 1.796(4) . ?
S7 O15 1.515(3) . ?
S7 C11 1.777(4) . ?
S7 C12 1.782(4) . ?
S8 O14 1.531(2) . ?
S8 C8 1.776(4) . ?
S8 C9 1.788(4) . ?
O1 C1 1.218(4) . ?
O2 C2 1.223(4) . ?
O7 N9 1.229(4) . ?
O8 N9 1.232(4) . ?
O11 C62 1.226(4) . ?
O13 C39 1.214(4) . ?
O16 N7 1.233(4) . ?
O17 N7 1.230(4) . ?
N1 C77 1.357(4) . ?
N1 N13 1.391(4) . ?
N1 H61 0.8800 . ?
N2 O6 1.205(6) . ?
N2 O5 1.233(6) . ?
N2 C82 1.487(7) . ?
N2B O5B 1.240(6) . ?
N2B C82 1.476(7) . ?
N3 O3 1.230(4) . ?
N3 O4 1.242(4) . ?
N3 C84 1.459(4) . ?
N4 C77 1.367(4) . ?
N4 C51 1.418(4) . ?
N4 H60 0.8800 . ?
N5 C65 1.352(4) . ?
N5 N14 1.390(4) . ?
N5 H64 0.8800 . ?
N6 C74 1.341(4) . ?
N6 C26 1.343(4) . ?
N7 C17 1.460(4) . ?
N8 C35 1.367(4) . ?
N8 N15 1.388(3) . ?
N8 H66 0.8800 . ?
N9 C66 1.459(4) . ?
N10 C79 1.361(4) . ?
N10 C64 1.413(4) . ?
N10 H70 0.8800 . ?
N11 C35 1.349(4) . ?
N11 C53 1.424(4) . ?
N11 H1 0.8800 . ?
N12 C79 1.361(4) . ?
N12 N16 1.398(4) . ?
N12 H69 0.8800 . ?
N13 C2 1.361(4) . ?
N13 H62 0.8800 . ?
N14 C1 1.351(4) . ?
N14 H63 0.8800 . ?
N15 C62 1.352(4) . ?
N15 H67 0.8800 . ?
N16 C39 1.357(4) . ?
N16 H68 0.8800 . ?
N20 C47 1.339(4) . ?
N20 C58 1.342(4) . ?
N21 C65 1.353(4) . ?
N21 C50 1.411(4) . ?
N21 H65 0.8800 . ?
C1 C47 1.510(4) . ?
C2 C58 1.497(5) . ?
C4 C85 1.382(5) . ?
C4 C82 1.386(5) . ?
C4 H2 0.9500 . ?
C5 C61 1.376(5) . ?
C5 C17 1.384(5) . ?
C5 H3 0.9500 . ?
C6 C17 1.368(5) . ?
C6 C45 1.398(5) . ?
C6 H4 0.9500 . ?
C7 C70 1.388(5) . ?
C7 C74 1.390(5) . ?
C7 H5 0.9500 . ?
C8 H27 0.9800 . ?
C8 H28 0.9800 . ?
C8 H29 0.9800 . ?
C9 H30 0.9800 . ?
C9 H31 0.9800 . ?
C9 H32 0.9800 . ?
C11 H36 0.9800 . ?
C11 H37 0.9800 . ?
C11 H38 0.9800 . ?
C12 H39 0.9800 . ?
C12 H40 0.9800 . ?
C12 H41 0.9800 . ?
C26 C78 1.389(5) . ?
C26 C39 1.502(5) . ?
C34 C42 1.384(5) . ?
C34 C50 1.399(4) . ?
C34 H6 0.9500 . ?
C37 C48 1.379(5) . ?
C37 C71 1.392(5) . ?
C37 H7 0.9500 . ?
C42 C84 1.389(5) . ?
C42 H8 0.9500 . ?
C44 C66 1.381(5) . ?
C44 C80 1.391(5) . ?
C44 H9 0.9500 . ?
C45 C64 1.391(5) . ?
C45 H10 0.9500 . ?
C47 C71 1.395(4) . ?
C48 C58 1.387(5) . ?
C48 H11 0.9500 . ?
C50 C72 1.405(4) . ?
C51 C85 1.389(5) . ?
C51 C73 1.392(5) . ?
C52 H48 0.9800 . ?
C52 H49 0.9800 . ?
C52 H50 0.9800 . ?
C53 C60 1.394(5) . ?
C53 C80 1.395(5) . ?
C57 C72 1.376(5) . ?
C57 C84 1.386(4) . ?
C57 H12 0.9500 . ?
C60 C67 1.386(5) . ?
C60 H13 0.9500 . ?
C61 C64 1.393(5) . ?
C61 H14 0.9500 . ?
C62 C74 1.506(4) . ?
C66 C67 1.390(5) . ?
C67 H15 0.9500 . ?
C68 H51 0.9800 . ?
C68 H52 0.9800 . ?
C68 H53 0.9800 . ?
C70 C78 1.384(5) . ?
C70 H16 0.9500 . ?
C71 H17 0.9500 . ?
C72 H18 0.9500 . ?
C73 C81 1.384(5) . ?
C73 H19 0.9500 . ?
C78 H20 0.9500 . ?
C80 H21 0.9500 . ?
C81 C82 1.372(5) . ?
C81 H22 0.9500 . ?
C85 H23 0.9500 . ?
C87 H54 0.9800 . ?
C87 H55 0.9800 . ?
C87 H56 0.9800 . ?
C88 H57 0.9800 . ?
C88 H58 0.9800 . ?
C88 H59 0.9800 . ?
S9 O19 1.491(3) . ?
S9 C89 1.777(4) . ?
S9 C90 1.784(4) . ?
C89 H89A 0.9800 . ?
C89 H89B 0.9800 . ?
C89 H89C 0.9800 . ?
C90 H90A 0.9800 . ?
C90 H90B 0.9800 . ?
C90 H90C 0.9800 . ?
S10 O20 1.497(4) . ?
S10 C91 1.756(4) . ?
S10 C92 1.777(4) . ?
C91 H91A 0.9800 . ?
C91 H91B 0.9800 . ?
C91 H91C 0.9800 . ?
C92 H92A 0.9800 . ?
C92 H92B 0.9800 . ?
C92 H92C 0.9800 . ?
S10B O20B 1.722(15) . ?
S10B C92B 1.768(5) . ?
S10B C91B 1.773(5) . ?
C91B H91D 0.9800 . ?
C91B H91E 0.9800 . ?
C91B H91F 0.9800 . ?
C92B H92D 0.9800 . ?
C92B H92E 0.9800 . ?
C92B H92F 0.9800 . ?
